data_4114250
loop_
_publ_author_name
'Joshua J. Van Veldhuizen'
'Dennis G. Gillingham'
'Steven B. Garber'
'Osamu Kataoka'
'Amir H. Hoveyda'

_publ_section_title
;
 Chiral Ru-Based Complexes for Asymmetric Olefin Metathesis: Enhancement
 of Catalyst Activity through Steric and Electronic Modifications
;
_journal_name_full 'Journal of the American Chemical Society'
_journal_page_first 12502
_journal_page_last 12508
_journal_paper_doi 10.1021/ja0302228
_journal_volume 125
_journal_year 2003
_chemical_formula_sum 'C48.5 H44 Cl2 N2 O2 Ru'
_chemical_formula_weight 858.83
_chemical_name_systematic
; 

 ? 

;
_space_group_IT_number 1
_symmetry_cell_setting triclinic
_symmetry_space_group_name_Hall 'P 1'
_symmetry_space_group_name_H-M 'P 1'
_atom_sites_solution_hydrogens geom
_atom_sites_solution_primary direct
_atom_sites_solution_secondary difmap
_audit_creation_method SHELXL-97
_cell_angle_alpha 100.107(2)
_cell_angle_beta 96.2100(10)
_cell_angle_gamma 95.706(2)
_cell_formula_units_Z 2
_cell_length_a 8.8427(6)
_cell_length_b 14.0094(10)
_cell_length_c 17.1887(12)
_cell_measurement_reflns_used 5321
_cell_measurement_temperature 273(2)
_cell_measurement_theta_max 28.27
_cell_measurement_theta_min 2.61
_cell_volume 2068.7(3)
_computing_cell_refinement 'Bruker SMART'
_computing_data_collection 'Bruker SMART'
_computing_data_reduction 'Bruker SAINT'
_computing_molecular_graphics 'Bruker SHELXTL'
_computing_publication_material 'Bruker SHELXTL'
_computing_structure_refinement 'SHELXL-97 (Sheldrick, 1997)'
_computing_structure_solution 'SHELXS-97 (Sheldrick, 1990)'
_diffrn_ambient_temperature 273(2)
_diffrn_measurement_device_type 'CCD area detector'
_diffrn_measurement_method 'phi and omega scans'
_diffrn_radiation_monochromator graphite
_diffrn_radiation_source 'fine-focus sealed tube'
_diffrn_radiation_type MoK\a
_diffrn_radiation_wavelength 0.71073
_diffrn_reflns_av_R_equivalents 0.0313
_diffrn_reflns_av_sigmaI/netI 0.0359
_diffrn_reflns_limit_h_max 11
_diffrn_reflns_limit_h_min -11
_diffrn_reflns_limit_k_max 18
_diffrn_reflns_limit_k_min -15
_diffrn_reflns_limit_l_max 22
_diffrn_reflns_limit_l_min -22
_diffrn_reflns_number 15364
_diffrn_reflns_theta_max 28.28
_diffrn_reflns_theta_min 1.21
_exptl_absorpt_coefficient_mu 0.550
_exptl_absorpt_correction_type none
_exptl_crystal_colour purple
_exptl_crystal_density_diffrn 1.379
_exptl_crystal_density_meas 0
_exptl_crystal_F_000 886
_exptl_crystal_size_max 0.4
_exptl_crystal_size_mid 0.2
_exptl_crystal_size_min 0.2
_refine_ls_abs_structure_details 'Flack H D (1983), Acta Cryst. A39, 876-881'
_refine_ls_abs_structure_Flack -0.023(18)
_refine_ls_extinction_method none
_refine_ls_goodness_of_fit_ref 1.046
_refine_ls_hydrogen_treatment mixed
_refine_ls_matrix_type full
_refine_ls_number_parameters 1000
_refine_ls_number_reflns 12221
_refine_ls_number_restraints 3
_refine_ls_restrained_S_all 1.045
_refine_ls_R_factor_all 0.0359
_refine_ls_R_factor_gt 0.0340
_refine_ls_shift/su_max 0.004
_refine_ls_shift/su_mean 0.000
_refine_ls_structure_factor_coef Fsqd
_refine_ls_weighting_details 'calc w=1/[\s^2^(Fo^2^)+(0.0631P)^2^+0.0000P] where P=(Fo^2^+2Fc^2^)/3'
_refine_ls_weighting_scheme calc
_refine_ls_wR_factor_gt 0.0868
_refine_ls_wR_factor_ref 0.0920
_reflns_number_gt 11703
_reflns_number_total 12221
_reflns_threshold_expression >2sigma(I)
_cod_data_source_file ja0302228.cif
_cod_data_source_block dgk01t
_cod_original_cell_volume 2068.7(2)
_cod_original_formula_sum 'C48.50 H44 Cl2 N2 O2 Ru'
_cod_database_code 4114250

loop_
_symmetry_equiv_pos_as_xyz
'x, y, z'

loop_
_atom_site_label
_atom_site_type_symbol
_atom_site_fract_x
_atom_site_fract_y
_atom_site_fract_z
_atom_site_U_iso_or_equiv
_atom_site_adp_type
_atom_site_occupancy
_atom_site_symmetry_multiplicity
_atom_site_calc_flag
_atom_site_refinement_flags
Ru2 Ru 0.65071(2) 0.136175(17) 0.407464(15) 0.02338(7) Uani 1 1 d .
Ru1 Ru 0.74983(2) 0.712600(16) 0.733793(14) 0.02189(7) Uani 1 1 d .
Cl2 Cl 0.47260(11) 0.06521(7) 0.47952(6) 0.03273(19) Uani 1 1 d .
Cl1 Cl 0.90388(10) 0.60945(7) 0.66365(5) 0.03030(18) Uani 1 1 d .
C44 C 0.5694(7) 0.5410(5) 1.0550(3) 0.0555(14) Uani 1 1 d .
H44A H 0.5901 0.5920 1.0987 0.067 Uiso 1 1 calc R
O1 O 0.7080(3) 0.8097(2) 0.82624(16) 0.0288(6) Uani 1 1 d .
N1 N 0.9404(4) 0.8590(2) 0.68375(18) 0.0277(6) Uani 1 1 d .
C80 C 0.6322(4) 0.2604(3) 0.4760(2) 0.0252(7) Uani 1 1 d .
C33 C 0.5596(4) 0.6581(3) 0.6845(2) 0.0256(7) Uani 1 1 d .
H33A H 0.5196 0.6747 0.6371 0.031 Uiso 1 1 calc R
C81 C 0.8273(4) 0.1020(3) 0.4559(2) 0.0269(7) Uani 1 1 d .
H81A H 0.8711 0.1339 0.5066 0.032 Uiso 1 1 calc R
C35 C 0.5361(4) 0.5625(3) 0.7915(2) 0.0246(7) Uani 1 1 d .
C10 C 0.8947(4) 0.9490(3) 0.8414(2) 0.0258(7) Uani 1 1 d .
C39 C 0.3197(4) 0.5537(3) 0.6904(2) 0.0308(8) Uani 1 1 d .
H39A H 0.2759 0.5714 0.6441 0.037 Uiso 1 1 calc R
N3 N 0.5064(4) 0.3045(3) 0.45627(19) 0.0298(7) Uani 1 1 d .
C12 C 1.1237(4) 0.8731(3) 0.8922(2) 0.0288(7) Uani 1 1 d .
C86 C 0.8953(4) -0.0868(3) 0.2836(2) 0.0275(7) Uani 1 1 d .
C13 C 1.0442(4) 0.8483(3) 0.7508(2) 0.0268(7) Uani 1 1 d .
C83 C 1.0414(4) -0.0004(3) 0.4379(2) 0.0292(8) Uani 1 1 d .
H83A H 1.0924 0.0307 0.4874 0.035 Uiso 1 1 calc R
C60 C 0.4050(4) 0.2668(3) 0.3854(2) 0.0274(7) Uani 1 1 d .
C74 C 0.8407(5) 0.2409(3) 0.6439(2) 0.0307(8) Uani 1 1 d .
C11 C 1.0195(4) 0.8879(3) 0.8267(2) 0.0254(7) Uani 1 1 d .
C23 C 0.5745(4) 0.8030(3) 0.5650(2) 0.0274(7) Uani 1 1 d .
C82 C 0.8957(4) 0.0227(3) 0.4114(2) 0.0247(7) Uani 1 1 d .
C40 C 0.4987(4) 0.4842(3) 0.9131(2) 0.0332(8) Uani 1 1 d .
C73 C 0.8487(4) 0.2951(3) 0.5838(2) 0.0299(7) Uani 1 1 d .
C84 C 1.1082(4) -0.0699(3) 0.3898(2) 0.0325(8) Uani 1 1 d .
H84A H 1.2007 -0.0894 0.4085 0.039 Uiso 1 1 calc R
N2 N 0.7199(4) 0.8447(3) 0.60943(19) 0.0290(7) Uani 1 1 d .
C59 C 0.4478(5) 0.2791(3) 0.3120(2) 0.0326(8) Uani 1 1 d .
C9 C 0.7445(4) 0.9067(3) 0.8384(2) 0.0261(7) Uani 1 1 d .
C16 C 1.2525(4) 0.8224(3) 0.8771(3) 0.0331(8) Uani 1 1 d .
C88 C 0.8397(4) -0.1190(3) 0.1973(2) 0.0292(8) Uani 1 1 d .
C58 C 0.5986(5) 0.3324(3) 0.3058(2) 0.0302(9) Uani 1 1 d .
N4 N 0.7102(4) 0.3174(2) 0.5428(2) 0.0309(7) Uani 1 1 d .
C22 C 0.8149(5) 0.9191(3) 0.5802(3) 0.0389(10) Uani 1 1 d .
H22A H 0.7628 0.9764 0.5773 0.047 Uiso 1 1 calc R
H22B H 0.8424 0.8937 0.5281 0.047 Uiso 1 1 calc R
C78 C 1.1191(5) 0.2950(4) 0.5952(3) 0.0399(10) Uani 1 1 d .
H78A H 1.2128 0.3132 0.5787 0.048 Uiso 1 1 calc R
C28 C 0.5674(5) 0.7197(3) 0.5056(2) 0.0316(8) Uani 1 1 d .
C76 C 0.9750(5) 0.2139(3) 0.6785(3) 0.0350(9) Uani 1 1 d .
H76A H 0.9712 0.1789 0.7196 0.042 Uiso 1 1 calc R
C8 C 0.6294(4) 0.9686(3) 0.8555(2) 0.0331(8) Uani 1 1 d .
H8A H 0.5286 0.9411 0.8536 0.040 Uiso 1 1 calc R
C37 C 0.2990(5) 0.4705(3) 0.7992(3) 0.0340(8) Uani 1 1 d .
H37A H 0.2403 0.4301 0.8249 0.041 Uiso 1 1 calc R
C70 C 0.6313(5) 0.4012(3) 0.5730(3) 0.0400(9) Uani 1 1 d .
H70A H 0.7013 0.4612 0.5861 0.048 Uiso 1 1 calc R
H70B H 0.5839 0.3913 0.6197 0.048 Uiso 1 1 calc R
C34 C 0.4718(4) 0.5884(3) 0.7208(2) 0.0248(7) Uani 1 1 d .
C61 C 0.2615(5) 0.2160(3) 0.3908(2) 0.0327(8) Uani 1 1 d .
H61A H 0.2348 0.2089 0.4405 0.039 Uiso 1 1 calc R
C77 C 1.1159(5) 0.2383(3) 0.6530(3) 0.0385(9) Uani 1 1 d .
C38 C 0.2337(4) 0.4929(3) 0.7291(3) 0.0334(8) Uani 1 1 d .
H38A H 0.1334 0.4677 0.7081 0.040 Uiso 1 1 calc R
C71 C 0.9989(6) 0.3903(4) 0.4986(3) 0.0469(11) Uani 1 1 d .
H71A H 1.1041 0.4043 0.4908 0.070 Uiso 1 1 calc R
H71B H 0.9585 0.4503 0.5166 0.070 Uiso 1 1 calc R
H71C H 0.9406 0.3571 0.4493 0.070 Uiso 1 1 calc R
C63 C 0.1994(5) 0.1889(4) 0.2485(3) 0.0387(9) Uani 1 1 d .
C31 C 0.4536(5) 0.9357(4) 0.6459(3) 0.0411(10) Uani 1 1 d .
H31A H 0.5585 0.9549 0.6689 0.062 Uiso 1 1 calc R
H31B H 0.3930 0.9219 0.6866 0.062 Uiso 1 1 calc R
H31C H 0.4158 0.9877 0.6228 0.062 Uiso 1 1 calc R
C85 C 1.0366(4) -0.1105(3) 0.3136(2) 0.0321(8) Uani 1 1 d .
H85A H 1.0849 -0.1552 0.2813 0.038 Uiso 1 1 calc R
C29 C 0.7093(6) 0.6753(4) 0.4846(3) 0.0432(11) Uani 1 1 d .
H29A H 0.6812 0.6189 0.4429 0.065 Uiso 1 1 calc R
H29B H 0.7599 0.6563 0.5307 0.065 Uiso 1 1 calc R
H29C H 0.7771 0.7223 0.4666 0.065 Uiso 1 1 calc R
C5 C 0.8149(5) 1.1128(3) 0.8788(2) 0.0347(8) Uani 1 1 d .
C87 C 0.8215(4) -0.0259(3) 0.3370(2) 0.0262(7) Uani 1 1 d .
C26 C 0.2923(5) 0.7181(4) 0.4836(3) 0.0400(10) Uani 1 1 d .
C14 C 1.1713(4) 0.7986(3) 0.7356(3) 0.0338(8) Uani 1 1 d .
H14A H 1.1856 0.7733 0.6835 0.041 Uiso 1 1 calc R
C79 C 1.2596(7) 0.2037(5) 0.6876(4) 0.0566(14) Uani 1 1 d .
H79A H 1.2354 0.1653 0.7267 0.085 Uiso 1 1 calc R
H79B H 1.3323 0.2591 0.7123 0.085 Uiso 1 1 calc R
H79C H 1.3027 0.1646 0.6459 0.085 Uiso 1 1 calc R
C32 C 0.7978(4) 0.8098(3) 0.6679(2) 0.0236(7) Uani 1 1 d .
C62 C 0.1619(5) 0.1775(3) 0.3242(3) 0.0361(9) Uani 1 1 d .
H62A H 0.0684 0.1434 0.3287 0.043 Uiso 1 1 calc R
C21 C 0.9552(5) 0.9426(3) 0.6430(3) 0.0376(9) Uani 1 1 d .
H21A H 1.0492 0.9460 0.6188 0.045 Uiso 1 1 calc R
H21B H 0.9523 1.0036 0.6793 0.045 Uiso 1 1 calc R
C41 C 0.5048(6) 0.3883(4) 0.9241(3) 0.0439(10) Uani 1 1 d .
H41A H 0.4814 0.3370 0.8807 0.053 Uiso 1 1 calc R
C69 C 0.5118(5) 0.4032(3) 0.5033(3) 0.0345(8) Uani 1 1 d .
H69A H 0.4133 0.4147 0.5207 0.041 Uiso 1 1 calc R
H69B H 0.5434 0.4527 0.4734 0.041 Uiso 1 1 calc R
C27 C 0.4247(5) 0.6778(4) 0.4664(3) 0.0371(9) Uani 1 1 d .
H27A H 0.4175 0.6215 0.4278 0.045 Uiso 1 1 calc R
C90 C 0.8196(5) -0.2374(4) 0.0757(3) 0.0484(12) Uani 1 1 d .
H90A H 0.8335 -0.2994 0.0497 0.058 Uiso 1 1 calc R
C75 C 0.6888(5) 0.2082(4) 0.6692(3) 0.0387(10) Uani 1 1 d .
H75A H 0.6081 0.2330 0.6396 0.058 Uiso 1 1 calc R
H75B H 0.6900 0.2326 0.7251 0.058 Uiso 1 1 calc R
H75C H 0.6717 0.1381 0.6591 0.058 Uiso 1 1 calc R
C89 C 0.8601(5) -0.2115(3) 0.1566(3) 0.0376(9) Uani 1 1 d .
H89A H 0.9016 -0.2559 0.1847 0.045 Uiso 1 1 calc R
C19 C 1.2033(6) 0.8934(5) 1.0340(3) 0.0510(13) Uani 1 1 d .
H19A H 1.1879 0.9164 1.0863 0.061 Uiso 1 1 calc R
C45 C 0.5291(6) 0.5586(4) 0.9790(3) 0.0453(11) Uani 1 1 d .
H45A H 0.5223 0.6226 0.9722 0.054 Uiso 1 1 calc R
C15 C 1.2746(5) 0.7877(3) 0.7986(3) 0.0379(9) Uani 1 1 d .
H15A H 1.3605 0.7566 0.7885 0.045 Uiso 1 1 calc R
C17 C 1.3549(5) 0.8105(4) 0.9429(3) 0.0480(12) Uani 1 1 d .
H17A H 1.4407 0.7790 0.9336 0.058 Uiso 1 1 calc R
C7 C 0.6641(5) 1.0676(4) 0.8746(3) 0.0411(10) Uani 1 1 d .
H7A H 0.5863 1.1061 0.8851 0.049 Uiso 1 1 calc R
C91 C 0.7586(5) -0.1730(4) 0.0324(3) 0.0498(13) Uani 1 1 d .
H91A H 0.7328 -0.1913 -0.0225 0.060 Uiso 1 1 calc R
C18 C 1.3317(6) 0.8434(5) 1.0183(3) 0.0588(15) Uani 1 1 d .
H18A H 1.4001 0.8334 1.0603 0.071 Uiso 1 1 calc R
C92 C 0.7360(5) -0.0815(4) 0.0708(3) 0.0448(12) Uani 1 1 d .
H92A H 0.6929 -0.0383 0.0421 0.054 Uiso 1 1 calc R
C43 C 0.5781(7) 0.4435(5) 1.0642(3) 0.0605(16) Uani 1 1 d .
H43A H 0.6060 0.4301 1.1145 0.073 Uiso 1 1 calc R
C6 C 0.9324(4) 1.0528(3) 0.8615(2) 0.0289(7) Uani 1 1 d .
C65 C 0.3833(7) 0.2427(6) 0.1648(3) 0.0706(19) Uani 1 1 d .
H65A H 0.4790 0.2728 0.1592 0.085 Uiso 1 1 calc R
C72 C 0.9887(5) 0.3261(3) 0.5605(2) 0.0349(8) Uani 1 1 d .
C24 C 0.4437(5) 0.8458(3) 0.5823(2) 0.0316(8) Uani 1 1 d .
C42 C 0.5460(7) 0.3689(5) 1.0003(3) 0.0553(14) Uani 1 1 d .
H42A H 0.5515 0.3049 1.0072 0.066 Uiso 1 1 calc R
C64 C 0.3452(6) 0.2371(4) 0.2414(3) 0.0429(10) Uani 1 1 d .
C25 C 0.3043(5) 0.8019(4) 0.5395(3) 0.0366(9) Uani 1 1 d .
H25A H 0.2160 0.8306 0.5493 0.044 Uiso 1 1 calc R
C68 C 0.0957(6) 0.1485(5) 0.1786(3) 0.0571(14) Uani 1 1 d .
H68A H 0.0006 0.1164 0.1831 0.069 Uiso 1 1 calc R
C36 C 0.4492(5) 0.5055(3) 0.8332(2) 0.0303(8) Uani 1 1 d .
C93 C 0.7779(5) -0.0540(3) 0.1528(2) 0.0356(9) Uani 1 1 d .
H93A H 0.7646 0.0083 0.1784 0.043 Uiso 1 1 calc R
C66 C 0.2809(9) 0.2044(7) 0.0983(4) 0.088(3) Uani 1 1 d .
H66A H 0.3077 0.2099 0.0483 0.106 Uiso 1 1 calc R
C67 C 0.1351(8) 0.1565(6) 0.1043(3) 0.085(3) Uani 1 1 d .
H67A H 0.0667 0.1308 0.0588 0.102 Uiso 1 1 calc R
O2 O 0.6868(3) 0.6062(2) 0.81586(15) 0.0249(5) Uani 1 1 d .
O4 O 0.6754(3) -0.0003(2) 0.31921(16) 0.0254(5) Uani 1 1 d .
C95 C 0.5517(4) -0.0800(3) 0.2860(2) 0.0281(8) Uani 1 1 d .
H95A H 0.5822 -0.1202 0.2390 0.034 Uiso 1 1 calc R
C94 C 0.5203(5) -0.1432(3) 0.3461(3) 0.0380(9) Uani 1 1 d .
H94A H 0.6100 -0.1733 0.3596 0.057 Uiso 1 1 calc R
H94B H 0.4366 -0.1929 0.3239 0.057 Uiso 1 1 calc R
H94C H 0.4943 -0.1038 0.3932 0.057 Uiso 1 1 calc R
C1 C 1.0843(5) 1.0997(3) 0.8669(2) 0.0354(9) Uani 1 1 d .
H1A H 1.1628 1.0620 0.8555 0.042 Uiso 1 1 calc R
C52 C 0.7549(5) 0.4784(3) 0.2819(2) 0.0359(9) Uani 1 1 d .
C55 C 0.8828(5) 0.4255(4) 0.2835(3) 0.0402(10) Uani 1 1 d .
H55A H 0.9775 0.4552 0.2760 0.048 Uiso 1 1 calc R
C56 C 0.8699(5) 0.3318(4) 0.2957(3) 0.0388(10) Uani 1 1 d .
H56A H 0.9559 0.2986 0.2961 0.047 Uiso 1 1 calc R
C48 C 0.9483(4) 0.6208(4) 0.8743(3) 0.0372(9) Uani 1 1 d .
H48A H 0.9323 0.6804 0.9078 0.056 Uiso 1 1 calc R
H48B H 0.9812 0.6349 0.8256 0.056 Uiso 1 1 calc R
H48C H 1.0255 0.5904 0.9013 0.056 Uiso 1 1 calc R
C53 C 0.6097(5) 0.4301(3) 0.2922(2) 0.0318(8) Uani 1 1 d .
C46 C 0.8118(5) 0.4556(3) 0.8028(3) 0.0428(10) Uani 1 1 d .
H46A H 0.7137 0.4166 0.7935 0.064 Uiso 1 1 calc R
H46B H 0.8862 0.4221 0.8286 0.064 Uiso 1 1 calc R
H46C H 0.8423 0.4666 0.7528 0.064 Uiso 1 1 calc R
C47 C 0.8010(5) 0.5528(3) 0.8555(3) 0.0305(9) Uani 1 1 d .
H47A H 0.7669 0.5406 0.9057 0.037 Uiso 1 1 calc R
C20 C 1.1023(5) 0.9076(4) 0.9725(3) 0.0396(10) Uani 1 1 d .
H20A H 1.0183 0.9404 0.9833 0.047 Uiso 1 1 calc R
C51 C 0.7660(6) 0.5743(3) 0.2682(3) 0.0447(11) Uani 1 1 d .
H51A H 0.8610 0.6054 0.2626 0.054 Uiso 1 1 calc R
C96 C 0.4168(4) -0.0287(4) 0.2600(3) 0.0374(9) Uani 1 1 d .
H96A H 0.4450 0.0102 0.2219 0.056 Uiso 1 1 calc R
H96B H 0.3885 0.0126 0.3055 0.056 Uiso 1 1 calc R
H96C H 0.3315 -0.0765 0.2361 0.056 Uiso 1 1 calc R
C54 C 0.4807(6) 0.4827(4) 0.2863(3) 0.0410(10) Uani 1 1 d .
H54A H 0.3846 0.4533 0.2921 0.049 Uiso 1 1 calc R
C3 C 1.0023(7) 1.2570(4) 0.9050(3) 0.0532(13) Uani 1 1 d .
H3A H 1.0266 1.3244 0.9199 0.064 Uiso 1 1 calc R
C50 C 0.6408(8) 0.6226(4) 0.2629(3) 0.0529(13) Uani 1 1 d .
H50A H 0.6501 0.6860 0.2532 0.064 Uiso 1 1 calc R
C4 C 0.8538(7) 1.2159(4) 0.8995(3) 0.0480(11) Uani 1 1 d .
H4A H 0.7774 1.2557 0.9094 0.058 Uiso 1 1 calc R
O3 O 0.7210(4) 0.1908(2) 0.31657(17) 0.0382(7) Uani 1 1 d .
C57 C 0.7267(5) 0.2834(3) 0.3079(2) 0.0319(8) Uani 1 1 d .
C2 C 1.1176(6) 1.1981(4) 0.8882(3) 0.0451(11) Uani 1 1 d .
H2A H 1.2183 1.2266 0.8917 0.054 Uiso 1 1 calc R
C49 C 0.4966(7) 0.5765(4) 0.2723(3) 0.0508(13) Uani 1 1 d .
H49A H 0.4111 0.6100 0.2689 0.061 Uiso 1 1 calc R
C30 C 0.1374(6) 0.6695(5) 0.4399(4) 0.0614(16) Uani 1 1 d .
H30A H 0.0582 0.7063 0.4584 0.092 Uiso 1 1 calc R
H30B H 0.1196 0.6043 0.4500 0.092 Uiso 1 1 calc R
H30C H 0.1369 0.6671 0.3837 0.092 Uiso 1 1 calc R
Cl4 Cl 0.2100(5) 0.6574(5) 0.1296(5) 0.280(4) Uani 1 1 d .
C97 C 0.1782(15) 0.5227(14) 0.0872(11) 0.187(7) Uani 1 1 d .
H97A H 0.2197 0.5091 0.0369 0.225 Uiso 1 1 calc R
H97B H 0.2271 0.4864 0.1238 0.225 Uiso 1 1 calc R
Cl3 Cl -0.0098(5) 0.4927(5) 0.0738(3) 0.219(2) Uani 1 1 d .

loop_
_atom_site_aniso_label
_atom_site_aniso_U_11
_atom_site_aniso_U_22
_atom_site_aniso_U_33
_atom_site_aniso_U_23
_atom_site_aniso_U_13
_atom_site_aniso_U_12
Ru2 0.02562(14) 0.02141(14) 0.02223(14) 0.00365(11) 0.00130(11) 0.00124(11)
Ru1 0.02231(13) 0.02260(15) 0.02065(13) 0.00557(10) 0.00247(10) -0.00027(10)
Cl2 0.0345(5) 0.0326(5) 0.0302(4) 0.0056(4) 0.0070(4) -0.0026(4)
Cl1 0.0301(4) 0.0293(5) 0.0308(4) 0.0031(3) 0.0050(3) 0.0034(3)
C44 0.070(4) 0.063(4) 0.031(2) 0.012(2) 0.004(2) -0.007(3)
O1 0.0319(14) 0.0273(15) 0.0259(13) 0.0035(11) 0.0060(11) -0.0017(11)
N1 0.0295(16) 0.0281(17) 0.0265(15) 0.0086(13) 0.0073(12) -0.0028(13)
C80 0.0283(17) 0.0218(17) 0.0257(17) 0.0052(13) 0.0043(13) 0.0017(14)
C33 0.0244(16) 0.0276(18) 0.0236(17) 0.0060(13) -0.0018(13) 0.0003(14)
C81 0.0290(17) 0.0269(18) 0.0230(17) 0.0049(13) -0.0018(13) 0.0002(14)
C35 0.0223(16) 0.0232(17) 0.0263(17) 0.0032(13) 0.0013(13) -0.0023(13)
C10 0.0250(18) 0.029(2) 0.0233(17) 0.0050(14) 0.0026(14) 0.0017(15)
C39 0.0284(18) 0.030(2) 0.0304(19) 0.0024(15) -0.0014(14) -0.0006(15)
N3 0.0317(16) 0.0290(17) 0.0283(16) 0.0041(13) 0.0022(13) 0.0055(13)
C12 0.0224(17) 0.0288(19) 0.0348(19) 0.0086(15) 0.0024(14) -0.0017(14)
C86 0.0277(18) 0.0278(19) 0.0272(18) 0.0073(14) 0.0051(14) -0.0005(14)
C13 0.0228(16) 0.0280(19) 0.0294(18) 0.0076(14) 0.0048(13) -0.0040(14)
C83 0.0252(17) 0.034(2) 0.0288(18) 0.0101(15) 0.0011(14) 0.0003(15)
C60 0.0283(17) 0.0267(18) 0.0271(18) 0.0041(14) 0.0029(14) 0.0042(14)
C74 0.0344(19) 0.0270(19) 0.0278(18) -0.0006(14) 0.0024(15) 0.0009(15)
C11 0.0212(16) 0.0238(17) 0.0299(18) 0.0042(14) 0.0035(13) -0.0024(13)
C23 0.0315(18) 0.032(2) 0.0212(16) 0.0118(14) 0.0030(14) 0.0041(15)
C82 0.0277(17) 0.0238(18) 0.0229(17) 0.0069(13) 0.0034(13) 0.0000(14)
C40 0.0287(18) 0.039(2) 0.033(2) 0.0134(17) 0.0073(15) -0.0055(16)
C73 0.0316(18) 0.0252(18) 0.0282(18) -0.0030(14) -0.0018(14) 0.0006(15)
C84 0.0267(18) 0.040(2) 0.032(2) 0.0096(16) 0.0021(15) 0.0065(16)
N2 0.0289(16) 0.0305(17) 0.0299(16) 0.0130(13) 0.0053(13) -0.0007(13)
C59 0.038(2) 0.031(2) 0.0266(19) 0.0035(15) 0.0028(15) -0.0024(16)
C9 0.0283(19) 0.030(2) 0.0196(16) 0.0043(14) 0.0045(13) 0.0020(15)
C16 0.0206(17) 0.032(2) 0.046(2) 0.0095(17) 0.0021(15) -0.0015(15)
C88 0.0242(17) 0.035(2) 0.0285(18) 0.0068(15) 0.0063(14) -0.0025(15)
C58 0.037(2) 0.029(2) 0.0233(18) 0.0076(16) 0.0023(15) -0.0050(17)
N4 0.0323(16) 0.0263(17) 0.0320(17) 0.0019(13) -0.0007(13) 0.0045(13)
C22 0.041(2) 0.037(2) 0.043(2) 0.0223(19) 0.0099(18) -0.0028(18)
C78 0.032(2) 0.047(3) 0.036(2) -0.0043(18) 0.0045(17) -0.0003(18)
C28 0.037(2) 0.037(2) 0.0236(17) 0.0125(15) 0.0044(15) 0.0046(17)
C76 0.041(2) 0.032(2) 0.029(2) 0.0026(17) -0.0003(16) 0.0042(18)
C8 0.0235(17) 0.039(2) 0.036(2) 0.0062(17) 0.0045(15) 0.0043(16)
C37 0.0293(19) 0.031(2) 0.041(2) 0.0091(17) 0.0073(16) -0.0050(16)
C70 0.041(2) 0.033(2) 0.040(2) -0.0084(17) -0.0007(18) 0.0064(18)
C34 0.0256(17) 0.0232(17) 0.0244(17) 0.0025(13) 0.0029(13) 0.0010(13)
C61 0.0312(19) 0.042(2) 0.0287(19) 0.0118(16) 0.0080(15) 0.0085(17)
C77 0.035(2) 0.038(2) 0.037(2) -0.0009(17) -0.0061(17) 0.0053(18)
C38 0.0240(17) 0.033(2) 0.040(2) 0.0039(16) 0.0027(15) -0.0022(15)
C71 0.049(3) 0.054(3) 0.037(2) 0.013(2) 0.005(2) -0.001(2)
C63 0.036(2) 0.043(2) 0.032(2) 0.0046(17) -0.0019(17) -0.0061(18)
C31 0.043(2) 0.041(3) 0.041(2) 0.0087(19) 0.0092(19) 0.0093(19)
C85 0.0291(18) 0.036(2) 0.033(2) 0.0069(16) 0.0082(15) 0.0081(16)
C29 0.050(3) 0.044(3) 0.036(2) 0.004(2) 0.006(2) 0.015(2)
C5 0.044(2) 0.028(2) 0.032(2) 0.0062(16) -0.0002(17) 0.0066(17)
C87 0.0231(16) 0.0286(19) 0.0271(17) 0.0089(14) 0.0025(13) -0.0012(14)
C26 0.035(2) 0.048(3) 0.037(2) 0.0127(19) -0.0006(17) 0.0011(19)
C14 0.0293(19) 0.032(2) 0.038(2) -0.0019(16) 0.0114(16) 0.0004(16)
C79 0.045(3) 0.066(4) 0.058(3) 0.008(3) -0.005(2) 0.020(3)
C32 0.0268(17) 0.0241(17) 0.0201(16) 0.0031(13) 0.0076(13) 0.0012(13)
C62 0.0275(19) 0.044(2) 0.039(2) 0.0150(19) 0.0049(16) 0.0000(17)
C21 0.042(2) 0.031(2) 0.043(2) 0.0162(18) 0.0080(18) -0.0020(17)
C41 0.050(3) 0.041(3) 0.042(2) 0.019(2) 0.005(2) -0.007(2)
C69 0.036(2) 0.029(2) 0.038(2) 0.0028(16) 0.0056(17) 0.0075(16)
C27 0.045(2) 0.039(3) 0.0259(19) 0.0055(17) 0.0006(16) 0.0018(19)
C90 0.045(3) 0.054(3) 0.039(2) -0.008(2) 0.011(2) -0.008(2)
C75 0.036(2) 0.041(3) 0.038(2) 0.009(2) 0.0032(18) -0.0037(19)
C89 0.039(2) 0.037(2) 0.036(2) 0.0034(17) 0.0107(17) -0.0008(18)
C19 0.040(2) 0.080(4) 0.034(2) 0.017(2) 0.0006(19) 0.004(2)
C45 0.054(3) 0.045(3) 0.037(2) 0.011(2) 0.010(2) -0.005(2)
C15 0.0261(18) 0.032(2) 0.054(3) 0.0020(18) 0.0069(17) 0.0029(16)
C17 0.029(2) 0.057(3) 0.061(3) 0.021(2) -0.001(2) 0.007(2)
C7 0.044(2) 0.039(2) 0.043(2) 0.0071(19) 0.0090(19) 0.017(2)
C91 0.040(2) 0.076(4) 0.028(2) 0.000(2) 0.0072(18) -0.012(2)
C18 0.037(2) 0.084(4) 0.058(3) 0.031(3) -0.010(2) 0.005(3)
C92 0.032(2) 0.070(3) 0.035(2) 0.021(2) 0.003(2) -0.003(2)
C43 0.065(3) 0.082(4) 0.039(3) 0.034(3) 0.006(2) -0.007(3)
C6 0.0330(19) 0.0274(19) 0.0244(17) 0.0055(14) -0.0029(14) -0.0002(15)
C65 0.067(4) 0.100(5) 0.035(3) 0.009(3) 0.005(2) -0.032(3)
C72 0.040(2) 0.034(2) 0.0260(19) -0.0020(15) 0.0023(16) -0.0025(17)
C24 0.037(2) 0.036(2) 0.0251(18) 0.0148(16) 0.0049(15) 0.0058(17)
C42 0.061(3) 0.057(3) 0.054(3) 0.032(3) 0.009(3) -0.003(3)
C64 0.046(3) 0.048(3) 0.031(2) 0.0074(19) 0.0031(18) -0.010(2)
C25 0.0310(19) 0.048(3) 0.034(2) 0.0152(18) 0.0039(16) 0.0082(18)
C68 0.050(3) 0.067(4) 0.044(3) 0.006(2) -0.004(2) -0.025(3)
C36 0.032(2) 0.029(2) 0.0293(19) 0.0058(15) 0.0086(16) -0.0013(16)
C93 0.0316(19) 0.041(2) 0.033(2) 0.0100(17) 0.0050(16) -0.0044(17)
C66 0.091(5) 0.123(7) 0.037(3) 0.016(3) -0.001(3) -0.041(5)
C67 0.086(4) 0.114(6) 0.036(3) 0.012(3) -0.017(3) -0.055(4)
O2 0.0220(12) 0.0268(14) 0.0263(13) 0.0103(11) 0.0001(10) -0.0016(10)
O4 0.0221(12) 0.0251(15) 0.0274(13) 0.0028(11) 0.0006(10) 0.0020(11)
C95 0.0260(19) 0.0244(19) 0.0297(19) -0.0027(15) 0.0025(15) -0.0019(15)
C94 0.043(2) 0.025(2) 0.047(2) 0.0053(17) 0.0142(19) -0.0005(17)
C1 0.035(2) 0.036(2) 0.035(2) 0.0124(17) -0.0019(16) -0.0035(17)
C52 0.046(2) 0.032(2) 0.0289(19) 0.0092(16) 0.0053(17) -0.0064(18)
C55 0.037(2) 0.043(3) 0.042(2) 0.016(2) 0.0090(18) -0.0073(18)
C56 0.039(2) 0.041(3) 0.042(2) 0.017(2) 0.0105(19) 0.006(2)
C48 0.0263(19) 0.049(3) 0.036(2) 0.0160(19) -0.0058(16) -0.0028(17)
C53 0.040(2) 0.030(2) 0.0251(18) 0.0074(15) 0.0056(15) -0.0008(16)
C46 0.039(2) 0.032(2) 0.061(3) 0.018(2) 0.007(2) 0.0030(18)
C47 0.0289(19) 0.035(2) 0.030(2) 0.0157(17) -0.0008(15) 0.0041(16)
C20 0.0291(19) 0.055(3) 0.035(2) 0.0116(19) 0.0019(16) 0.0040(18)
C51 0.070(3) 0.031(2) 0.033(2) 0.0080(17) 0.014(2) -0.006(2)
C96 0.0255(18) 0.046(3) 0.037(2) 0.0047(18) -0.0029(16) 0.0015(17)
C54 0.050(3) 0.044(3) 0.032(2) 0.0123(18) 0.0062(18) 0.009(2)
C3 0.078(4) 0.026(2) 0.052(3) 0.006(2) 0.002(3) -0.005(2)
C50 0.098(4) 0.031(2) 0.033(2) 0.0092(18) 0.017(3) 0.006(3)
C4 0.067(3) 0.028(2) 0.046(3) 0.0001(19) 0.001(2) 0.010(2)
O3 0.0591(19) 0.0274(15) 0.0317(15) 0.0103(12) 0.0144(14) 0.0044(14)
C57 0.040(2) 0.033(2) 0.0225(18) 0.0080(15) 0.0048(15) 0.0016(17)
C2 0.049(3) 0.041(3) 0.041(2) 0.016(2) -0.008(2) -0.010(2)
C49 0.076(4) 0.048(3) 0.035(2) 0.011(2) 0.011(2) 0.029(3)
C30 0.040(3) 0.072(4) 0.065(4) 0.005(3) -0.009(3) 0.003(3)
Cl4 0.120(3) 0.301(8) 0.504(11) 0.279(8) 0.030(4) 0.079(4)
C97 0.107(9) 0.23(2) 0.245(18) 0.089(16) 0.044(11) 0.039(11)
Cl3 0.141(3) 0.350(8) 0.164(4) 0.015(4) 0.049(3) 0.047(4)

loop_
_atom_type_symbol
_atom_type_description
_atom_type_scat_dispersion_real
_atom_type_scat_dispersion_imag
_atom_type_scat_source
C C 0.0033 0.0016 'International Tables Vol C Tables 4.2.6.8 and 6.1.1.4'
H H 0.0000 0.0000 'International Tables Vol C Tables 4.2.6.8 and 6.1.1.4'
N N 0.0061 0.0033 'International Tables Vol C Tables 4.2.6.8 and 6.1.1.4'
O O 0.0106 0.0060 'International Tables Vol C Tables 4.2.6.8 and 6.1.1.4'
Cl Cl 0.1484 0.1585 'International Tables Vol C Tables 4.2.6.8 and 6.1.1.4'
Ru Ru -1.2594 0.8363 'International Tables Vol C Tables 4.2.6.8 and 6.1.1.4'

loop_
_geom_angle_atom_site_label_1
_geom_angle_atom_site_label_2
_geom_angle_atom_site_label_3
_geom_angle
C81 Ru2 C80 101.65(16)
C81 Ru2 O3 103.00(15)
C80 Ru2 O3 97.30(14)
C81 Ru2 O4 80.47(14)
C80 Ru2 O4 174.90(13)
O3 Ru2 O4 77.67(11)
C81 Ru2 Cl2 99.20(11)
C80 Ru2 Cl2 86.35(10)
O3 Ru2 Cl2 156.23(10)
O4 Ru2 Cl2 97.94(7)
C33 Ru1 C32 100.46(15)
C33 Ru1 O1 104.16(14)
C32 Ru1 O1 94.95(13)
C33 Ru1 O2 79.52(13)
C32 Ru1 O2 176.38(13)
O1 Ru1 O2 81.57(10)
C33 Ru1 Cl1 100.42(12)
C32 Ru1 Cl1 89.07(10)
O1 Ru1 Cl1 153.89(9)
O2 Ru1 Cl1 94.50(7)
C45 C44 C43 118.2(5)
C9 O1 Ru1 126.6(2)
C32 N1 C13 121.4(3)
C32 N1 C21 112.1(3)
C13 N1 C21 123.7(3)
N4 C80 N3 106.7(3)
N4 C80 Ru2 137.2(3)
N3 C80 Ru2 116.0(3)
C34 C33 Ru1 118.9(3)
C82 C81 Ru2 117.0(3)
C36 C35 O2 126.2(3)
C36 C35 C34 121.1(3)
O2 C35 C34 112.5(3)
C9 C10 C6 120.5(4)
C9 C10 C11 120.9(4)
C6 C10 C11 118.5(3)
C38 C39 C34 120.1(4)
C80 N3 C60 121.2(3)
C80 N3 C69 112.6(3)
C60 N3 C69 124.4(3)
C20 C12 C16 118.6(4)
C20 C12 C11 121.8(3)
C16 C12 C11 119.6(4)
C85 C86 C87 116.4(4)
C85 C86 C88 119.0(3)
C87 C86 C88 124.3(3)
C11 C13 C14 122.2(4)
C11 C13 N1 120.1(3)
C14 C13 N1 117.7(3)
C84 C83 C82 119.5(4)
C59 C60 C61 120.9(4)
C59 C60 N3 120.1(3)
C61 C60 N3 118.9(3)
C76 C74 C73 118.6(4)
C76 C74 C75 120.2(4)
C73 C74 C75 121.1(4)
C13 C11 C12 118.3(3)
C13 C11 C10 121.6(3)
C12 C11 C10 120.1(3)

loop_
_geom_bond_atom_site_label_1
_geom_bond_atom_site_label_2
_geom_bond_distance
Ru2 C81 1.835(4)
Ru2 C80 1.956(4)
Ru2 O3 1.987(3)
Ru2 O4 2.267(3)
Ru2 Cl2 2.3549(9)
Ru1 C33 1.828(4)
Ru1 C32 1.961(3)
Ru1 O1 1.995(3)
Ru1 O2 2.294(2)
Ru1 Cl1 2.3522(9)
C44 C45 1.387(7)
C44 C43 1.411(9)
O1 C9 1.338(5)
N1 C32 1.351(5)
N1 C13 1.433(5)
N1 C21 1.468(5)
C80 N4 1.352(5)
C80 N3 1.365(5)
C33 C34 1.453(5)
C81 C82 1.457(5)
C35 C36 1.392(5)
C35 O2 1.397(4)
C35 C34 1.407(5)
C10 C9 1.392(5)
C10 C6 1.430(6)
C10 C11 1.479(5)
C39 C38 1.388(5)
C39 C34 1.395(5)
N3 C60 1.418(5)
N3 C69 1.467(5)
C12 C20 1.419(6)
C12 C16 1.425(5)
C12 C11 1.433(5)
C86 C85 1.393(5)
C86 C87 1.399(5)
C86 C88 1.488(5)
C13 C11 1.375(5)
C13 C14 1.404(5)
C83 C84 1.385(6)
C83 C82 1.407(5)
C60 C59 1.389(5)
C60 C61 1.412(5)
C74 C76 1.387(6)
C74 C73 1.389(6)
C74 C75 1.509(6)
C23 C24 1.391(5)
C23 C28 1.400(6)
C23 N2 1.435(5)
C82 C87 1.398(5)
C40 C45 1.380(7)
C40 C41 1.395(6)
C40 C36 1.486(6)
C73 C72 1.394(6)
C73 N4 1.435(5)
C84 C85 1.389(6)
N2 C32 1.347(5)
N2 C22 1.465(5)
C59 C64 1.431(6)
C59 C58 1.486(6)
C9 C8 1.423(5)
C16 C15 1.393(6)
C16 C17 1.414(6)
C88 C89 1.399(6)
C88 C93 1.402(6)
C58 C57 1.381(6)
C58 C53 1.425(6)
N4 C70 1.471(5)
C22 C21 1.522(6)
C78 C77 1.378(7)
C78 C72 1.384(6)
C28 C27 1.386(6)
C28 C29 1.506(6)
C76 C77 1.396(6)
C8 C7 1.363(7)
C37 C38 1.379(6)
C37 C36 1.396(6)
C70 C69 1.515(6)
C61 C62 1.359(6)
C77 C79 1.504(7)
C71 C72 1.512(6)
C63 C62 1.408(6)
C63 C64 1.422(6)
C63 C68 1.423(6)
C31 C24 1.505(6)
C5 C7 1.407(7)
C5 C4 1.423(6)
C5 C6 1.424(6)
C87 O4 1.391(4)
C26 C25 1.367(7)
C26 C27 1.388(6)
C26 C30 1.522(7)
C14 C15 1.380(6)
C41 C42 1.401(7)
C90 C89 1.372(6)
C90 C91 1.381(8)
C19 C20 1.365(6)
C19 C18 1.418(8)
C17 C18 1.342(8)
C91 C92 1.380(8)
C92 C93 1.393(6)
C43 C42 1.360(9)
C6 C1 1.421(6)
C65 C66 1.370(9)
C65 C64 1.407(7)
C24 C25 1.391(6)
C68 C67 1.380(8)
C66 C67 1.415(9)
O2 C47 1.492(5)
O4 C95 1.472(5)
C95 C94 1.505(6)
C95 C96 1.519(6)
C1 C2 1.357(7)
C52 C51 1.400(6)
C52 C55 1.413(7)
C52 C53 1.434(6)
C55 C56 1.361(6)
C56 C57 1.430(6)
C48 C47 1.505(6)
C53 C54 1.422(6)
C46 C47 1.515(7)
C51 C50 1.357(8)
C54 C49 1.373(7)
C3 C4 1.367(8)
C3 C2 1.397(8)
C50 C49 1.410(9)
O3 C57 1.328(5)
Cl4 C97 1.881(19)
C97 Cl3 1.655(13)
